data_7229302
loop_
_publ_author_name
'Lu, Zhiyong'
'Xing, Yue'
'Du, Liting'
'He, Haiyan'
'Zhang, Jianfeng'
'Hang, Cheng'

_publ_section_title
;
 Isostructural functionalization by --OH and --NH2: different
 contributions to CO2 adsorption
;
_journal_issue 75
_journal_name_full 'RSC Adv.'
_journal_page_first 47219
_journal_paper_doi 10.1039/C7RA10369G
_journal_volume 7
_journal_year 2017
_chemical_formula_moiety 'C66 H30 Cu6 O33'
_chemical_formula_sum 'C66 H30 Cu6 O33'
_chemical_formula_weight 1732.20
_chemical_name_common HHU-4
_chemical_name_systematic HHU-4
_chemical_properties_physical Moisture-sensitive
_space_group_IT_number 63
_symmetry_cell_setting orthorhombic
_symmetry_space_group_name_Hall '-C 2c 2'
_symmetry_space_group_name_H-M 'C m c m'
_atom_sites_solution_hydrogens geom
_atom_sites_solution_primary direct
_atom_sites_solution_secondary difmap
_audit_creation_method SHELXL-97
_audit_update_record
;
2017-08-05 deposited with the CCDC.
2017-09-29 downloaded from the CCDC.
;
_cell_angle_alpha 90.00
_cell_angle_beta 90.00
_cell_angle_gamma 90.00
_cell_formula_units_Z 4
_cell_length_a 24.6748(11)
_cell_length_b 33.5109(15)
_cell_length_c 18.4547(11)
_cell_measurement_reflns_used 9913
_cell_measurement_temperature 140(2)
_cell_measurement_theta_max 28.230
_cell_measurement_theta_min 2.207
_cell_volume 15259.7(13)
_computing_cell_refinement SMART
_computing_data_collection 'SMART (Bruker, 2008)'
_computing_data_reduction 'SAINT (Bruker, 2008)'
_computing_molecular_graphics SHELXTL
_computing_publication_material SHELXTL
_computing_structure_refinement 'SHELXL-97 (Sheldrick, 1997)'
_computing_structure_solution 'SHELXS-97 (Sheldrick, 1990)'
_diffrn_ambient_temperature 140(2)
_diffrn_measured_fraction_theta_full 0.960
_diffrn_measured_fraction_theta_max 0.960
_diffrn_measurement_device_type 'BRUKER D8 VENTURE PHOTON'
_diffrn_radiation_monochromator graphite
_diffrn_radiation_source 'fine-focus sealed tube'
_diffrn_radiation_type MoK\a
_diffrn_radiation_wavelength 0.71073
_diffrn_reflns_av_R_equivalents 0.1770
_diffrn_reflns_av_sigmaI/netI 0.1182
_diffrn_reflns_limit_h_max 29
_diffrn_reflns_limit_h_min -27
_diffrn_reflns_limit_k_max 39
_diffrn_reflns_limit_k_min -39
_diffrn_reflns_limit_l_max 21
_diffrn_reflns_limit_l_min -21
_diffrn_reflns_number 100802
_diffrn_reflns_theta_full 25.00
_diffrn_reflns_theta_max 25.00
_diffrn_reflns_theta_min 2.29
_exptl_absorpt_coefficient_mu 0.863
_exptl_absorpt_correction_T_max 0.917
_exptl_absorpt_correction_T_min 0.902
_exptl_absorpt_correction_type multi-scan
_exptl_absorpt_process_details 'SADABS; Bruker, 2000'
_exptl_crystal_colour blue
_exptl_crystal_density_diffrn 0.754
_exptl_crystal_density_method 'not measured'
_exptl_crystal_description block
_exptl_crystal_F_000 3456
_exptl_crystal_preparation 'Gas adsorption properties'
_exptl_crystal_recrystallization_method 'Solvothermal reactions'
_exptl_crystal_size_max 0.20
_exptl_crystal_size_mid 0.10
_exptl_crystal_size_min 0.10
_platon_squeeze_details
;
;
_refine_diff_density_max 0.956
_refine_diff_density_min -0.681
_refine_diff_density_rms 0.092
_refine_ls_extinction_method none
_refine_ls_goodness_of_fit_ref 1.021
_refine_ls_hydrogen_treatment mixed
_refine_ls_matrix_type full
_refine_ls_number_parameters 266
_refine_ls_number_reflns 6843
_refine_ls_number_restraints 12
_refine_ls_restrained_S_all 1.026
_refine_ls_R_factor_all 0.1500
_refine_ls_R_factor_gt 0.0751
_refine_ls_shift/su_max 0.002
_refine_ls_shift/su_mean 0.000
_refine_ls_structure_factor_coef Fsqd
_refine_ls_weighting_details 'calc w=1/[\s^2^(Fo^2^)+(0.1164P)^2^+0.0000P] where P=(Fo^2^+2Fc^2^)/3'
_refine_ls_weighting_scheme calc
_refine_ls_wR_factor_gt 0.1828
_refine_ls_wR_factor_ref 0.2111
_reflns_number_gt 4107
_reflns_number_total 7128
_reflns_threshold_expression >2sigma(I)
_cod_data_source_file c7ra10369g2.cif
_cod_data_source_block HHU-4
_cod_depositor_comments
;
The following automatic conversions were performed:

'_symmetry_cell_setting' value 'Orthorhombic' changed to
'orthorhombic' according to
/home/data/users/saulius/crontab/automatic-downloads/rss-feeds/RSC/lib/dictionaries/cif_core.dic
dictionary named 'cif_core.dic' version 2.4.2 from 2011-04-26.

Automatic conversion script
Id: cif_fix_values 4973 2017-02-22 13:04:09Z antanas 
;
_cod_database_code 7229302

loop_
_symmetry_equiv_pos_as_xyz
'x, y, z'
'-x, -y, z+1/2'
'x, -y, -z'
'-x, y, -z+1/2'
'x+1/2, y+1/2, z'
'-x+1/2, -y+1/2, z+1/2'
'x+1/2, -y+1/2, -z'
'-x+1/2, y+1/2, -z+1/2'
'-x, -y, -z'
'x, y, -z-1/2'
'-x, y, z'
'x, -y, z-1/2'
'-x+1/2, -y+1/2, -z'
'x+1/2, y+1/2, -z-1/2'
'-x+1/2, y+1/2, z'
'x+1/2, -y+1/2, z-1/2'

loop_
_atom_site_label
_atom_site_type_symbol
_atom_site_fract_x
_atom_site_fract_y
_atom_site_fract_z
_atom_site_U_iso_or_equiv
_atom_site_adp_type
_atom_site_occupancy
_atom_site_symmetry_multiplicity
_atom_site_calc_flag
_atom_site_refinement_flags
_atom_site_disorder_assembly
_atom_site_disorder_group
Cu1 Cu 0.710148(15) 0.732709(11) 0.46324(2) 0.03311(10) Uani 1 1 d . . .
O1 O 0.5000 0.5794(2) 0.6530(6) 0.118(3) Uani 0.50 2 d SP A .
H1A H 0.4692 0.5751 0.6351 0.176 Uiso 0.25 1 calc PR . .
Cu2 Cu 1.0000 0.56029(2) 0.7500 0.0398(2) Uani 1 4 d S . .
Cu3 Cu 1.0000 0.63933(2) 0.7500 0.0436(3) Uani 1 4 d S . .
C1 C 0.5000 0.6872(2) 0.7500 0.043(2) Uani 1 4 d S . .
H1 H 0.5000 0.7156 0.7500 0.051 Uiso 1 4 calc SR . .
C2 C 0.54820(18) 0.67005(14) 0.7500 0.0547(17) Uani 1 2 d S . .
C3 C 0.5498(3) 0.6343(2) 0.7045(4) 0.065(3) Uani 0.50 1 d P A -1
H3 H 0.5836 0.6245 0.6873 0.078 Uiso 0.50 1 calc PR A -1
C5 C 0.60103(16) 0.69369(14) 0.7500 0.0331(13) Uani 1 2 d S . .
C6 C 0.62320(12) 0.70492(10) 0.68662(18) 0.0424(10) Uani 1 1 d . . .
H6 H 0.6062 0.6976 0.6424 0.051 Uiso 1 1 calc R A .
C7 C 0.67227(13) 0.72787(9) 0.68492(17) 0.0382(9) Uani 1 1 d . A .
C8 C 0.69446(18) 0.73843(12) 0.7500 0.0373(13) Uani 1 2 d S . .
H8 H 0.7268 0.7538 0.7500 0.045 Uiso 1 2 calc SR A .
C9 C 0.69785(12) 0.73851(9) 0.61754(18) 0.0376(9) Uani 1 1 d . . .
C10 C 0.81545(13) 0.64320(9) 0.5400(2) 0.0434(10) Uani 1 1 d . . .
C11 C 0.86176(13) 0.63986(10) 0.5823(2) 0.0480(11) Uani 1 1 d . . .
H11 H 0.8812 0.6632 0.5956 0.058 Uiso 1 1 calc R . .
C12 C 0.88004(13) 0.60287(9) 0.6056(2) 0.0453(10) Uani 1 1 d . . .
C13 C 0.85239(12) 0.56892(10) 0.5847(2) 0.0507(11) Uani 1 1 d . . .
H13 H 0.8653 0.5436 0.6001 0.061 Uiso 1 1 calc R . .
C14 C 0.80516(13) 0.57081(10) 0.5409(2) 0.0483(11) Uani 1 1 d . . .
C15 C 0.78828(13) 0.60927(10) 0.51826(19) 0.0443(10) Uani 1 1 d . . .
H15 H 0.7576 0.6117 0.4875 0.053 Uiso 1 1 calc R . .
C16 C 0.79382(13) 0.68325(10) 0.52024(17) 0.0435(10) Uani 1 1 d . . .
C17 C 0.92598(12) 0.60108(10) 0.6549(2) 0.0473(11) Uani 1 1 d . . .
C18 C 0.77602(12) 0.53491(10) 0.5190(2) 0.0501(12) Uani 1 1 d . . .
C20 C 0.71911(14) 0.53460(12) 0.5212(3) 0.0777(16) Uani 1 1 d . . .
H20 H 0.6997 0.5575 0.5368 0.093 Uiso 1 1 calc R . .
C19 C 0.80230(17) 0.5000 0.5000 0.0434(15) Uani 1 2 d S . .
H19 H 0.8408 0.5000 0.5000 0.052 Uiso 1 2 calc SR . .
C21 C 0.69141(19) 0.5000 0.5000 0.087(3) Uani 1 2 d S . .
O2 O 0.67526(9) 0.72702(7) 0.55824(12) 0.0462(7) Uani 1 1 d . A .
O3 O 0.81846(9) 0.71394(6) 0.54517(12) 0.0466(7) Uani 1 1 d . . .
O4 O 0.75071(9) 0.68451(7) 0.48345(13) 0.0516(7) Uani 1 1 d . . .
C4 C 0.5000 0.6137(4) 0.6856(7) 0.076(3) Uani 0.50 2 d SPU . .
O5 O 0.94578(10) 0.63323(7) 0.67567(18) 0.0820(10) Uani 1 1 d . . .
O6 O 0.63522(15) 0.5000 0.5000 0.149(3) Uani 1 2 d S . .
H6A H 0.6239 0.5062 0.5414 0.224 Uiso 0.50 1 calc PR . .
O7 O 0.75669(9) 0.74397(7) 0.38083(12) 0.0495(7) Uani 1 1 d . . .
O8 O 0.64835(10) 0.70005(12) 0.40871(18) 0.1328(13) Uani 1 1 d . . .
O9 O 0.94334(8) 0.56667(6) 0.67504(14) 0.0473(7) Uani 1 1 d . . .
O10 O 1.0000 0.70386(18) 0.7500 0.106(2) Uani 1 4 d SU . .
O11 O 1.0000 0.49655(15) 0.7500 0.085(2) Uani 1 4 d S . .

loop_
_atom_site_aniso_label
_atom_site_aniso_U_11
_atom_site_aniso_U_22
_atom_site_aniso_U_33
_atom_site_aniso_U_23
_atom_site_aniso_U_13
_atom_site_aniso_U_12
Cu1 0.04231(19) 0.0277(2) 0.02934(19) 0.00751(18) -0.01104(18) -0.00739(18)
O1 0.045(4) 0.094(5) 0.214(9) -0.117(5) 0.000 0.000
Cu2 0.0256(4) 0.0139(4) 0.0798(6) 0.000 0.000 0.000
Cu3 0.0265(4) 0.0129(4) 0.0912(7) 0.000 0.000 0.000
C1 0.024(3) 0.028(4) 0.077(5) 0.000 0.000 0.000
C2 0.037(2) 0.026(3) 0.102(4) 0.000 0.000 0.009(2)
C3 0.038(4) 0.028(4) 0.129(7) 0.001(4) 0.005(4) 0.008(3)
C5 0.037(2) 0.040(3) 0.022(2) 0.000 0.000 -0.003(2)
C6 0.0413(17) 0.043(2) 0.043(2) 0.0043(18) -0.0125(16) 0.0034(16)
C7 0.0505(18) 0.0302(18) 0.0337(18) 0.0011(16) 0.0005(16) 0.0077(16)
C8 0.051(3) 0.017(2) 0.044(3) 0.000 0.000 -0.004(2)
C9 0.0476(18) 0.0280(18) 0.0373(19) 0.0086(16) 0.0018(16) -0.0024(15)
C10 0.0474(18) 0.0197(17) 0.063(2) 0.0067(17) 0.0080(18) 0.0048(15)
C11 0.0437(18) 0.0297(19) 0.071(3) 0.0019(19) 0.0027(19) 0.0036(16)
C12 0.0455(18) 0.0211(17) 0.069(2) 0.0099(18) -0.0011(18) 0.0075(15)
C13 0.0386(17) 0.0254(18) 0.088(3) 0.006(2) 0.0007(19) 0.0037(15)
C14 0.0401(17) 0.0310(19) 0.074(3) 0.0027(19) -0.0035(18) 0.0105(15)
C15 0.0470(18) 0.0319(19) 0.054(2) 0.0008(17) 0.0022(17) 0.0155(16)
C16 0.0563(19) 0.041(2) 0.0338(19) -0.0002(16) -0.0036(17) -0.0060(18)
C17 0.0367(16) 0.0270(18) 0.078(3) 0.000(2) -0.0170(18) 0.0016(15)
C18 0.0345(17) 0.0302(19) 0.085(3) 0.0029(19) -0.0044(18) 0.0015(15)
C20 0.044(2) 0.050(2) 0.139(4) -0.029(3) -0.001(2) 0.0091(19)
C19 0.026(2) 0.043(3) 0.061(3) -0.002(3) 0.000 0.000
C21 0.027(3) 0.045(3) 0.190(7) -0.029(4) 0.000 0.000
O2 0.0527(13) 0.0465(14) 0.0396(14) 0.0021(12) 0.0015(11) -0.0158(11)
O3 0.0548(13) 0.0295(12) 0.0554(15) 0.0109(12) -0.0156(12) 0.0064(11)
O4 0.0673(14) 0.0315(13) 0.0559(15) -0.0032(12) -0.0209(13) 0.0036(12)
C4 0.082(5) 0.051(5) 0.095(6) -0.002(5) 0.000 0.000
O5 0.0780(15) 0.0158(13) 0.152(3) 0.0042(15) -0.0601(17) 0.0008(12)
O6 0.028(2) 0.108(4) 0.311(7) -0.081(4) 0.000 0.000
O7 0.0555(13) 0.0610(16) 0.0318(13) 0.0009(12) 0.0008(12) -0.0106(12)
O8 0.0417(14) 0.227(3) 0.130(2) -0.120(2) -0.0200(15) -0.0247(19)
O9 0.0372(11) 0.0261(13) 0.0784(17) 0.0021(12) -0.0041(12) 0.0026(10)
O10 0.166(5) 0.040(3) 0.112(4) 0.000 0.000 0.000
O11 0.099(4) 0.026(3) 0.130(5) 0.000 0.000 0.000

loop_
_atom_type_symbol
_atom_type_description
_atom_type_scat_dispersion_real
_atom_type_scat_dispersion_imag
_atom_type_scat_source
C C 0.0033 0.0016 'International Tables Vol C Tables 4.2.6.8 and 6.1.1.4'
Cu Cu 0.3201 1.2651 'International Tables Vol C Tables 4.2.6.8 and 6.1.1.4'
N N 0.0061 0.0033 'International Tables Vol C Tables 4.2.6.8 and 6.1.1.4'
O O 0.0106 0.0060 'International Tables Vol C Tables 4.2.6.8 and 6.1.1.4'
H H 0.0000 0.0000 'International Tables Vol C Tables 4.2.6.8 and 6.1.1.4'

loop_
_geom_angle_atom_site_label_1
_geom_angle_atom_site_label_2
_geom_angle_atom_site_label_3
_geom_angle
_geom_angle_site_symmetry_1
_geom_angle_site_symmetry_3
O3 Cu1 O4 167.96(10) 13_666 .
O3 Cu1 O7 88.46(10) 13_666 .
O4 Cu1 O7 90.42(10) . .
O3 Cu1 O2 90.08(10) 13_666 .
O4 Cu1 O2 88.49(10) . .
O7 Cu1 O2 167.84(9) . .
O3 Cu1 O8 100.15(12) 13_666 .
O4 Cu1 O8 91.86(12) . .
O7 Cu1 O8 98.81(11) . .
O2 Cu1 O8 93.33(11) . .
O3 Cu1 Cu1 84.70(7) 13_666 13_666
O4 Cu1 Cu1 83.27(7) . 13_666
O7 Cu1 Cu1 82.96(7) . 13_666
O2 Cu1 Cu1 84.89(7) . 13_666
O8 Cu1 Cu1 174.85(11) . 13_666
C4 O1 H1A 109.5 . .
O9 Cu2 O9 167.60(13) 4_756 .
O9 Cu2 O9 89.93(13) 4_756 10_557
O9 Cu2 O9 88.74(13) . 10_557
O9 Cu2 O9 88.74(13) 4_756 11_755
O9 Cu2 O9 89.93(13) . 11_755
O9 Cu2 O9 167.60(13) 10_557 11_755
O9 Cu2 O11 96.20(6) 4_756 .
O9 Cu2 O11 96.20(6) . .
O9 Cu2 O11 96.20(6) 10_557 .
O9 Cu2 O11 96.20(6) 11_755 .
O9 Cu2 Cu3 83.80(6) 4_756 .
O9 Cu2 Cu3 83.80(6) . .
O9 Cu2 Cu3 83.80(6) 10_557 .
O9 Cu2 Cu3 83.80(6) 11_755 .
O11 Cu2 Cu3 180.0 . .
O5 Cu3 O5 87.94(18) 4_756 10_557
O5 Cu3 O5 167.80(14) 4_756 .
O5 Cu3 O5 90.77(18) 10_557 .
O5 Cu3 O5 90.77(18) 4_756 11_755
O5 Cu3 O5 167.80(14) 10_557 11_755
O5 Cu3 O5 87.94(18) . 11_755
O5 Cu3 O10 96.10(7) 4_756 .
O5 Cu3 O10 96.10(7) 10_557 .
O5 Cu3 O10 96.10(7) . .
O5 Cu3 O10 96.10(7) 11_755 .
O5 Cu3 Cu2 83.90(7) 4_756 .
O5 Cu3 Cu2 83.90(7) 10_557 .
O5 Cu3 Cu2 83.90(7) . .
O5 Cu3 Cu2 83.90(7) 11_755 .
O10 Cu3 Cu2 180.000(1) . .
C2 C1 C2 128.4(7) . 11_655
C2 C1 H1 115.8 . .
C2 C1 H1 115.8 11_655 .
C1 C2 C3 112.4(4) . 10_557
C1 C2 C3 112.4(4) . .
C3 C2 C3 70.0(6) 10_557 .
C1 C2 C5 122.9(5) . .
C3 C2 C5 113.7(4) 10_557 .
C3 C2 C5 113.7(4) . .
C4 C3 C2 120.3(7) . .
C4 C3 H3 119.9 . .
C2 C3 H3 119.9 . .
C6 C5 C6 120.8(4) 10_557 .
C6 C5 C2 119.5(2) 10_557 .
C6 C5 C2 119.5(2) . .
C5 C6 C7 120.8(3) . .
C5 C6 H6 119.6 . .
C7 C6 H6 119.6 . .
C8 C7 C6 117.2(3) . .
C8 C7 C9 121.3(3) . .
C6 C7 C9 121.5(3) . .
C7 C8 C7 123.0(4) 10_557 .
C7 C8 H8 118.5 10_557 .
C7 C8 H8 118.5 . .
O7 C9 O2 122.8(3) 13_666 .
O7 C9 C7 118.9(3) 13_666 .
O2 C9 C7 118.1(3) . .
C15 C10 C11 119.8(3) . .
C15 C10 C16 119.8(3) . .
C11 C10 C16 120.3(3) . .
C12 C11 C10 120.9(3) . .
C12 C11 H11 119.6 . .
C10 C11 H11 119.6 . .
C13 C12 C11 119.3(3) . .
C13 C12 C17 121.7(3) . .
C11 C12 C17 118.9(3) . .
C12 C13 C14 121.8(3) . .
C12 C13 H13 119.1 . .
C14 C13 H13 119.1 . .
C15 C14 C13 116.7(3) . .
C15 C14 C18 121.6(3) . .
C13 C14 C18 121.7(3) . .
C10 C15 C14 121.4(3) . .
C10 C15 H15 119.3 . .
C14 C15 H15 119.3 . .
O4 C16 O3 124.5(3) . .
O4 C16 C10 117.6(3) . .
O3 C16 C10 117.8(3) . .
O5 C17 O9 123.8(3) . .
O5 C17 C12 117.6(3) . .
O9 C17 C12 118.6(3) . .
C19 C18 C20 118.0(3) . .
C19 C18 C14 122.5(3) . .
C20 C18 C14 119.4(3) . .
C21 C20 C18 119.0(4) . .
C21 C20 H20 120.5 . .
C18 C20 H20 120.5 . .
C18 C19 C18 124.1(4) 3_566 .
C18 C19 H19 118.0 3_566 .
C18 C19 H19 118.0 . .
O6 C21 C20 119.2(2) . 3_566
O6 C21 C20 119.2(2) . .
C20 C21 C20 121.6(5) 3_566 .
C9 O2 Cu1 122.7(2) . .
C16 O3 Cu1 122.8(2) . 13_666
C16 O4 Cu1 124.5(2) . .
O1 C4 C3 122.1(5) . 11_655
O1 C4 C3 122.1(5) . .
C3 C4 C3 115.7(10) 11_655 .
C17 O5 Cu3 125.8(2) . .
C21 O6 H6A 109.5 . .
C9 O7 Cu1 126.5(2) 13_666 .
C17 O9 Cu2 122.3(2) . .

loop_
_geom_bond_atom_site_label_1
_geom_bond_atom_site_label_2
_geom_bond_distance
_geom_bond_site_symmetry_2
Cu1 O3 1.928(2) 13_666
Cu1 O4 1.936(2) .
Cu1 O7 1.943(2) .
Cu1 O2 1.962(2) .
Cu1 O8 2.130(3) .
Cu1 Cu1 2.6555(7) 13_666
O1 C4 1.298(15) .
O1 H1A 0.8400 .
Cu2 O9 1.978(2) 4_756
Cu2 O9 1.978(2) .
Cu2 O9 1.978(2) 10_557
Cu2 O9 1.978(2) 11_755
Cu2 O11 2.136(5) .
Cu2 Cu3 2.6487(10) .
Cu3 O5 1.927(3) 4_756
Cu3 O5 1.927(3) 10_557
Cu3 O5 1.927(3) .
Cu3 O5 1.927(3) 11_755
Cu3 O10 2.162(6) .
C1 C2 1.321(5) .
C1 C2 1.321(5) 11_655
C1 H1 0.9500 .
C2 C3 1.464(8) 10_557
C2 C3 1.464(8) .
C2 C5 1.525(6) .
C3 C4 1.451(9) .
C3 H3 0.9500 .
C5 C6 1.345(4) 10_557
C5 C6 1.345(4) .
C6 C7 1.435(4) .
C6 H6 0.9500 .
C7 C8 1.366(4) .
C7 C9 1.439(5) .
C8 C7 1.366(4) 10_557
C8 H8 0.9500 .
C9 O7 1.266(4) 13_666
C9 O2 1.287(4) .
C10 C15 1.379(5) .
C10 C11 1.389(5) .
C10 C16 1.490(5) .
C11 C12 1.387(5) .
C11 H11 0.9500 .
C12 C13 1.381(5) .
C12 C17 1.455(5) .
C13 C14 1.420(5) .
C13 H13 0.9500 .
C14 C15 1.417(5) .
C14 C18 1.458(5) .
C15 H15 0.9500 .
C16 O4 1.263(4) .
C16 O3 1.280(4) .
C17 O5 1.244(4) .
C17 O9 1.285(4) .
C18 C19 1.383(4) .
C18 C20 1.405(5) .
C20 C21 1.402(5) .
C20 H20 0.9500 .
C19 C18 1.383(4) 3_566
C19 H19 0.9500 .
C21 O6 1.386(6) .
C21 C20 1.402(5) 3_566
O3 Cu1 1.928(2) 13_666
C4 C3 1.451(9) 11_655
O6 H6A 0.8400 .
O7 C9 1.266(4) 13_666

loop_
_geom_torsion_atom_site_label_1
_geom_torsion_atom_site_label_2
_geom_torsion_atom_site_label_3
_geom_torsion_atom_site_label_4
_geom_torsion
_geom_torsion_site_symmetry_1
_geom_torsion_site_symmetry_4
O9 Cu2 Cu3 O5 -1.02(11) 4_756 4_756
O9 Cu2 Cu3 O5 178.98(11) . 4_756
O9 Cu2 Cu3 O5 89.58(11) 10_557 4_756
O9 Cu2 Cu3 O5 -90.42(11) 11_755 4_756
O11 Cu2 Cu3 O5 -46(16) . 4_756
O9 Cu2 Cu3 O5 -89.58(11) 4_756 10_557
O9 Cu2 Cu3 O5 90.42(11) . 10_557
O9 Cu2 Cu3 O5 1.02(11) 10_557 10_557
O9 Cu2 Cu3 O5 -178.98(11) 11_755 10_557
O11 Cu2 Cu3 O5 -134(16) . 10_557
O9 Cu2 Cu3 O5 178.98(11) 4_756 .
O9 Cu2 Cu3 O5 -1.02(11) . .
O9 Cu2 Cu3 O5 -90.42(11) 10_557 .
O9 Cu2 Cu3 O5 89.58(11) 11_755 .
O11 Cu2 Cu3 O5 134(16) . .
O9 Cu2 Cu3 O5 90.42(11) 4_756 11_755
O9 Cu2 Cu3 O5 -89.58(11) . 11_755
O9 Cu2 Cu3 O5 -178.98(11) 10_557 11_755
O9 Cu2 Cu3 O5 1.02(11) 11_755 11_755
O11 Cu2 Cu3 O5 46(16) . 11_755
O9 Cu2 Cu3 O10 -135(100) 4_756 .
O9 Cu2 Cu3 O10 45(100) . .
O9 Cu2 Cu3 O10 -45(100) 10_557 .
O9 Cu2 Cu3 O10 135(100) 11_755 .
O11 Cu2 Cu3 O10 0(16) . .
C2 C1 C2 C3 -38.3(4) 11_655 10_557
C2 C1 C2 C3 38.3(4) 11_655 .
C2 C1 C2 C5 180.0 11_655 .
C1 C2 C3 C4 -20.7(9) . .
C3 C2 C3 C4 86.1(9) 10_557 .
C5 C2 C3 C4 -166.0(8) . .
C1 C2 C5 C6 88.2(4) . 10_557
C3 C2 C5 C6 -53.1(6) 10_557 10_557
C3 C2 C5 C6 -130.6(5) . 10_557
C1 C2 C5 C6 -88.2(4) . .
C3 C2 C5 C6 130.6(5) 10_557 .
C3 C2 C5 C6 53.1(6) . .
C6 C5 C6 C7 2.5(7) 10_557 .
C2 C5 C6 C7 178.7(3) . .
C5 C6 C7 C8 -1.5(5) . .
C5 C6 C7 C9 177.0(3) . .
C6 C7 C8 C7 0.5(6) . 10_557
C9 C7 C8 C7 -178.0(3) . 10_557
C8 C7 C9 O7 4.0(5) . 13_666
C6 C7 C9 O7 -174.4(3) . 13_666
C8 C7 C9 O2 178.8(3) . .
C6 C7 C9 O2 0.4(5) . .
C15 C10 C11 C12 -2.5(5) . .
C16 C10 C11 C12 175.2(3) . .
C10 C11 C12 C13 1.6(5) . .
C10 C11 C12 C17 -174.8(3) . .
C11 C12 C13 C14 -0.9(6) . .
C17 C12 C13 C14 175.3(3) . .
C12 C13 C14 C15 1.2(5) . .
C12 C13 C14 C18 -179.9(3) . .
C11 C10 C15 C14 2.9(5) . .
C16 C10 C15 C14 -174.9(3) . .
C13 C14 C15 C10 -2.2(5) . .
C18 C14 C15 C10 178.9(3) . .
C15 C10 C16 O4 -0.2(5) . .
C11 C10 C16 O4 -178.0(3) . .
C15 C10 C16 O3 175.9(3) . .
C11 C10 C16 O3 -1.8(5) . .
C13 C12 C17 O5 -174.1(4) . .
C11 C12 C17 O5 2.1(5) . .
C13 C12 C17 O9 5.1(5) . .
C11 C12 C17 O9 -178.7(3) . .
C15 C14 C18 C19 140.1(3) . .
C13 C14 C18 C19 -38.8(5) . .
C15 C14 C18 C20 -43.8(6) . .
C13 C14 C18 C20 137.4(4) . .
C19 C18 C20 C21 -3.8(6) . .
C14 C18 C20 C21 179.9(3) . .
C20 C18 C19 C18 1.9(3) . 3_566
C14 C18 C19 C18 178.1(4) . 3_566
C18 C20 C21 O6 -178.1(3) . .
C18 C20 C21 C20 1.9(3) . 3_566
O7 C9 O2 Cu1 3.2(4) 13_666 .
C7 C9 O2 Cu1 -171.3(2) . .
O3 Cu1 O2 C9 -86.5(2) 13_666 .
O4 Cu1 O2 C9 81.5(2) . .
O7 Cu1 O2 C9 -3.4(6) . .
O8 Cu1 O2 C9 173.3(3) . .
Cu1 Cu1 O2 C9 -1.8(2) 13_666 .
O4 C16 O3 Cu1 5.2(5) . 13_666
C10 C16 O3 Cu1 -170.6(2) . 13_666
O3 C16 O4 Cu1 -4.8(5) . .
C10 C16 O4 Cu1 171.0(2) . .
O3 Cu1 O4 C16 0.2(6) 13_666 .
O7 Cu1 O4 C16 84.8(3) . .
O2 Cu1 O4 C16 -83.1(3) . .
O8 Cu1 O4 C16 -176.4(3) . .
Cu1 Cu1 O4 C16 1.9(2) 13_666 .
C2 C3 C4 O1 -171.5(10) . .
C2 C3 C4 C3 9.4(16) . 11_655
O9 C17 O5 Cu3 -7.8(5) . .
C12 C17 O5 Cu3 171.4(2) . .
O5 Cu3 O5 C17 4.7(3) 4_756 .
O5 Cu3 O5 C17 -79.1(3) 10_557 .
O5 Cu3 O5 C17 88.7(3) 11_755 .
O10 Cu3 O5 C17 -175.3(3) . .
Cu2 Cu3 O5 C17 4.7(3) . .
O3 Cu1 O7 C9 83.7(3) 13_666 13_666
O4 Cu1 O7 C9 -84.3(3) . 13_666
O2 Cu1 O7 C9 0.5(6) . 13_666
O8 Cu1 O7 C9 -176.2(3) . 13_666
Cu1 Cu1 O7 C9 -1.1(2) 13_666 13_666
O5 C17 O9 Cu2 6.1(5) . .
C12 C17 O9 Cu2 -173.1(2) . .
O9 Cu2 O9 C17 -1.9(2) 4_756 .
O9 Cu2 O9 C17 82.0(3) 10_557 .
O9 Cu2 O9 C17 -85.7(3) 11_755 .
O11 Cu2 O9 C17 178.1(2) . .
Cu3 Cu2 O9 C17 -1.9(2) . .

loop_
_platon_squeeze_void_nr
_platon_squeeze_void_average_x
_platon_squeeze_void_average_y
_platon_squeeze_void_average_z
_platon_squeeze_void_volume
_platon_squeeze_void_count_electrons
_platon_squeeze_void_content
1 -0.006 -0.005 -0.008 10156 3754 ' '
